data_4307937
loop_
_publ_author_name
'Stanislav Groysman'
'R. H. Holm'

_publ_contact_author_address
;
Department of Chemistry and Chemical Biology
Harvard University
12 Oxford Street
Cambridge, MA 02138
USA
;
_publ_contact_author_email holm@chemistry.harvard.edu
_publ_contact_author_fax '617 496-9289'
_publ_contact_author_name 'Richard H. Holm'
_publ_contact_author_phone '617 495-0853'
_publ_section_title
;
Synthesis and Structures of Bis(dithiolene)tungsten(IV,VI) Thiolate and
Selenolate Complexes: Approaches to the Active Sites of Molybdenum and
Tungsten Formate Dehydrogenases
;
_journal_name_full 'Inorganic Chemistry'
_journal_page_first 4090
_journal_page_last 4102
_journal_paper_doi 10.1021/ic062441a
_journal_volume 46
_journal_year 2007
_chemical_formula_sum 'C20 H41 N O S4 Se W'
_chemical_formula_weight 702.59
_chemical_name_common (Et4N)[12]
_chemical_name_systematic
; 
 ? 
;
_space_group_IT_number 14
_symmetry_cell_setting monoclinic
_symmetry_space_group_name_Hall '-P 2yn'
_symmetry_space_group_name_H-M 'P 1 21/n 1'
_atom_sites_solution_hydrogens geom
_atom_sites_solution_primary direct
_atom_sites_solution_secondary difmap
_audit_creation_method SHELXL-97
_cell_angle_alpha 90.00
_cell_angle_beta 103.435(2)
_cell_angle_gamma 90.00
_cell_formula_units_Z 4
_cell_length_a 9.5206(9)
_cell_length_b 16.5220(17)
_cell_length_c 17.5703(18)
_cell_measurement_temperature 193(2)
_cell_volume 2688.2(5)
_computing_cell_refinement 'SMART (Bruker, 2001)'
_computing_data_collection 'SMART (Bruker, 2001)'
_computing_data_reduction 'SAINT (Bruker, 2003)'
_computing_molecular_graphics 'SHELXTL (Bruker, 2000)'
_computing_publication_material 'SHELXTL (Bruker, 2000)'
_computing_structure_refinement 'SHELXL-97 (Sheldrick, 1997)'
_computing_structure_solution 'SHELXS-97 (Sheldrick, 1990)'
_diffrn_ambient_temperature 193(2)
_diffrn_measured_fraction_theta_full 0.998
_diffrn_measured_fraction_theta_max 0.998
_diffrn_measurement_device_type 'Bruker Smart APEX CCD'
_diffrn_measurement_method \w
_diffrn_radiation_monochromator graphite
_diffrn_radiation_source 'fine-focus sealed tube'
_diffrn_radiation_type MoK\a
_diffrn_radiation_wavelength 0.71073
_diffrn_reflns_av_R_equivalents 0.0706
_diffrn_reflns_av_sigmaI/netI 0.0895
_diffrn_reflns_limit_h_max 12
_diffrn_reflns_limit_h_min -10
_diffrn_reflns_limit_k_max 18
_diffrn_reflns_limit_k_min -21
_diffrn_reflns_limit_l_max 16
_diffrn_reflns_limit_l_min -23
_diffrn_reflns_number 18636
_diffrn_reflns_theta_full 27.88
_diffrn_reflns_theta_max 27.88
_diffrn_reflns_theta_min 1.71
_exptl_absorpt_coefficient_mu 5.974
_exptl_absorpt_correction_T_max 0.5865
_exptl_absorpt_correction_T_min 0.2673
_exptl_absorpt_correction_type multi-scan
_exptl_absorpt_process_details 'SADABS (Sheldrick, 2002)'
_exptl_crystal_colour blue
_exptl_crystal_density_diffrn 1.736
_exptl_crystal_density_method 'not measured'
_exptl_crystal_description plates
_exptl_crystal_F_000 1392
_exptl_crystal_size_max 0.30
_exptl_crystal_size_mid 0.15
_exptl_crystal_size_min 0.10
_refine_diff_density_max 2.409
_refine_diff_density_min -1.023
_refine_diff_density_rms 0.187
_refine_ls_extinction_method none
_refine_ls_goodness_of_fit_ref 0.978
_refine_ls_hydrogen_treatment constr
_refine_ls_matrix_type full
_refine_ls_number_parameters 264
_refine_ls_number_reflns 6406
_refine_ls_number_restraints 0
_refine_ls_restrained_S_all 0.978
_refine_ls_R_factor_all 0.1006
_refine_ls_R_factor_gt 0.0529
_refine_ls_shift/su_max 0.003
_refine_ls_shift/su_mean 0.000
_refine_ls_structure_factor_coef Fsqd
_refine_ls_weighting_details 'calc w=1/[\s^2^(Fo^2^)+(0.0503P)^2^+0.0000P] where P=(Fo^2^+2Fc^2^)/3'
_refine_ls_weighting_scheme calc
_refine_ls_wR_factor_gt 0.0997
_refine_ls_wR_factor_ref 0.1155
_reflns_number_gt 4111
_reflns_number_total 6406
_reflns_threshold_expression >2sigma(I)
_cod_data_source_file ic062441asi20070323_105048_07.cif
_cod_data_source_block stas19
_cod_database_code 4307937

loop_
_symmetry_equiv_pos_as_xyz
'x, y, z'
'-x+1/2, y+1/2, -z+1/2'
'-x, -y, -z'
'x-1/2, -y-1/2, z-1/2'

loop_
_atom_site_label
_atom_site_type_symbol
_atom_site_fract_x
_atom_site_fract_y
_atom_site_fract_z
_atom_site_U_iso_or_equiv
_atom_site_adp_type
_atom_site_occupancy
_atom_site_symmetry_multiplicity
_atom_site_calc_flag
_atom_site_refinement_flags
_atom_site_disorder_assembly
_atom_site_disorder_group
W1 W 0.51000(3) 0.30024(2) 0.230305(19) 0.03210(11) Uani 1 1 d . . .
Se1 Se 0.52507(9) 0.24632(5) 0.36883(5) 0.0376(2) Uani 1 1 d . . .
S4 S 0.4088(2) 0.34608(13) 0.09769(12) 0.0383(5) Uani 1 1 d . . .
S2 S 0.6802(2) 0.24224(14) 0.16675(13) 0.0414(5) Uani 1 1 d . . .
S1 S 0.4193(2) 0.15830(13) 0.21092(13) 0.0421(5) Uani 1 1 d . . .
S3 S 0.2768(2) 0.34604(14) 0.24322(12) 0.0395(5) Uani 1 1 d . . .
O1 O 0.6379(6) 0.3745(3) 0.2625(3) 0.0432(14) Uani 1 1 d . . .
N1 N 0.0226(7) 0.1352(4) 0.3498(4) 0.0348(15) Uani 1 1 d . . .
C2 C -0.1998(9) 0.0443(6) 0.3287(6) 0.051(2) Uani 1 1 d . . .
H2A H -0.2615 0.0900 0.3354 0.077 Uiso 1 1 calc R . .
H2B H -0.2346 -0.0051 0.3492 0.077 Uiso 1 1 calc R . .
H2C H -0.2028 0.0372 0.2730 0.077 Uiso 1 1 calc R . .
C4 C 0.0044(12) 0.2892(6) 0.3556(7) 0.068(3) Uani 1 1 d . . .
H4A H 0.1067 0.2905 0.3827 0.101 Uiso 1 1 calc R . .
H4B H -0.0476 0.3319 0.3764 0.101 Uiso 1 1 calc R . .
H4C H -0.0049 0.2979 0.2995 0.101 Uiso 1 1 calc R . .
C3 C -0.0591(10) 0.2075(6) 0.3683(6) 0.054(2) Uani 1 1 d . . .
H3A H -0.0651 0.2039 0.4237 0.065 Uiso 1 1 calc R . .
H3B H -0.1589 0.2049 0.3357 0.065 Uiso 1 1 calc R . .
C5 C 0.0207(9) 0.1351(6) 0.2634(5) 0.045(2) Uani 1 1 d . . .
H5A H -0.0799 0.1444 0.2337 0.055 Uiso 1 1 calc R . .
H5B H 0.0794 0.1813 0.2527 0.055 Uiso 1 1 calc R . .
C7 C 0.1792(9) 0.1368(6) 0.3942(5) 0.053(2) Uani 1 1 d . . .
H7A H 0.2245 0.0850 0.3848 0.063 Uiso 1 1 calc R . .
H7B H 0.2289 0.1806 0.3723 0.063 Uiso 1 1 calc R . .
C1 C -0.0483(10) 0.0608(5) 0.3721(6) 0.051(2) Uani 1 1 d . . .
H1A H 0.0115 0.0135 0.3653 0.061 Uiso 1 1 calc R . .
H1B H -0.0470 0.0645 0.4285 0.061 Uiso 1 1 calc R . .
C8 C 0.2051(10) 0.1493(7) 0.4811(6) 0.068(3) Uani 1 1 d . . .
H8A H 0.1678 0.2024 0.4917 0.102 Uiso 1 1 calc R . .
H8B H 0.3090 0.1468 0.5046 0.102 Uiso 1 1 calc R . .
H8C H 0.1555 0.1069 0.5038 0.102 Uiso 1 1 calc R . .
C15 C 0.2421(9) 0.3947(5) 0.0943(5) 0.0368(19) Uani 1 1 d . . .
C19 C 0.5620(10) 0.3366(5) 0.4478(5) 0.043(2) Uani 1 1 d . . .
C21 C 0.5619(12) 0.2945(6) 0.5258(5) 0.061(3) Uani 1 1 d . . .
H21A H 0.5835 0.3343 0.5683 0.092 Uiso 1 1 calc R . .
H21B H 0.6355 0.2519 0.5356 0.092 Uiso 1 1 calc R . .
H21C H 0.4667 0.2706 0.5232 0.092 Uiso 1 1 calc R . .
C14 C 0.1852(8) 0.3946(5) 0.1567(5) 0.0370(19) Uani 1 1 d . . .
C11 C 0.6242(9) 0.1474(6) 0.1308(4) 0.041(2) Uani 1 1 d . . .
C10 C 0.5150(9) 0.1099(5) 0.1530(5) 0.040(2) Uani 1 1 d . . .
C9 C 0.0754(10) 0.0597(5) 0.2327(5) 0.048(2) Uani 1 1 d . . .
H9A H 0.1779 0.0525 0.2578 0.072 Uiso 1 1 calc R . .
H9B H 0.0637 0.0644 0.1760 0.072 Uiso 1 1 calc R . .
H9C H 0.0205 0.0130 0.2443 0.072 Uiso 1 1 calc R . .
C16 C 0.1756(9) 0.4301(6) 0.0151(5) 0.051(2) Uani 1 1 d . . .
H16A H 0.0883 0.4604 0.0177 0.076 Uiso 1 1 calc R . .
H16B H 0.1504 0.3865 -0.0234 0.076 Uiso 1 1 calc R . .
H16C H 0.2449 0.4667 -0.0006 0.076 Uiso 1 1 calc R . .
C17 C 0.0446(9) 0.4323(6) 0.1604(5) 0.055(3) Uani 1 1 d . . .
H17A H -0.0046 0.4515 0.1083 0.082 Uiso 1 1 calc R . .
H17B H 0.0620 0.4780 0.1969 0.082 Uiso 1 1 calc R . .
H17C H -0.0160 0.3920 0.1785 0.082 Uiso 1 1 calc R . .
C13 C 0.4755(12) 0.0228(5) 0.1320(6) 0.062(3) Uani 1 1 d . . .
H13A H 0.4529 0.0166 0.0749 0.094 Uiso 1 1 calc R . .
H13B H 0.3911 0.0077 0.1518 0.094 Uiso 1 1 calc R . .
H13C H 0.5570 -0.0123 0.1555 0.094 Uiso 1 1 calc R . .
C18 C 0.4443(12) 0.3986(6) 0.4304(6) 0.066(3) Uani 1 1 d . . .
H18A H 0.4589 0.4381 0.4732 0.099 Uiso 1 1 calc R . .
H18B H 0.3506 0.3719 0.4254 0.099 Uiso 1 1 calc R . .
H18C H 0.4462 0.4264 0.3814 0.099 Uiso 1 1 calc R . .
C20 C 0.7088(12) 0.3736(8) 0.4536(7) 0.094(4) Uani 1 1 d . . .
H20A H 0.7084 0.4044 0.4058 0.141 Uiso 1 1 calc R . .
H20B H 0.7815 0.3306 0.4597 0.141 Uiso 1 1 calc R . .
H20C H 0.7321 0.4098 0.4989 0.141 Uiso 1 1 calc R . .
C12 C 0.7085(11) 0.1085(6) 0.0773(6) 0.064(3) Uani 1 1 d . . .
H12A H 0.7489 0.0569 0.0999 0.097 Uiso 1 1 calc R . .
H12B H 0.7871 0.1445 0.0716 0.097 Uiso 1 1 calc R . .
H12C H 0.6441 0.0987 0.0259 0.097 Uiso 1 1 calc R . .

loop_
_atom_site_aniso_label
_atom_site_aniso_U_11
_atom_site_aniso_U_22
_atom_site_aniso_U_33
_atom_site_aniso_U_23
_atom_site_aniso_U_13
_atom_site_aniso_U_12
W1 0.03297(17) 0.03383(18) 0.02824(17) 0.00162(16) 0.00455(12) 0.00344(16)
Se1 0.0448(5) 0.0397(5) 0.0267(4) 0.0004(4) 0.0051(4) 0.0029(4)
S4 0.0437(12) 0.0424(13) 0.0276(10) 0.0010(9) 0.0057(10) 0.0071(10)
S2 0.0403(11) 0.0476(13) 0.0379(12) 0.0053(10) 0.0122(10) 0.0099(10)
S1 0.0529(13) 0.0363(12) 0.0383(12) -0.0013(10) 0.0130(11) -0.0040(10)
S3 0.0356(11) 0.0534(14) 0.0286(11) 0.0023(10) 0.0059(9) 0.0089(10)
O1 0.047(3) 0.044(4) 0.040(3) 0.004(3) 0.011(3) -0.005(3)
N1 0.034(3) 0.038(4) 0.035(4) 0.007(3) 0.011(3) 0.003(3)
C2 0.048(5) 0.057(6) 0.048(6) -0.009(5) 0.011(5) -0.014(5)
C4 0.078(7) 0.046(6) 0.090(9) -0.014(6) 0.042(7) -0.001(5)
C3 0.054(5) 0.057(6) 0.052(6) 0.001(5) 0.015(5) 0.004(5)
C5 0.048(5) 0.056(6) 0.032(5) 0.007(4) 0.009(4) -0.001(4)
C7 0.042(5) 0.071(7) 0.044(6) -0.001(5) 0.008(5) -0.005(5)
C1 0.058(6) 0.050(6) 0.050(6) 0.002(5) 0.024(5) 0.000(5)
C8 0.054(6) 0.099(9) 0.044(6) -0.018(6) -0.005(5) 0.001(6)
C15 0.046(5) 0.030(4) 0.030(4) -0.004(4) 0.000(4) 0.010(4)
C19 0.057(5) 0.039(5) 0.032(5) -0.004(4) 0.009(4) -0.006(4)
C21 0.082(7) 0.064(7) 0.033(5) -0.011(5) 0.004(5) 0.013(6)
C14 0.039(4) 0.041(5) 0.029(4) -0.005(4) 0.004(4) 0.007(4)
C11 0.047(5) 0.057(6) 0.018(4) 0.000(4) 0.006(4) 0.018(4)
C10 0.053(5) 0.036(5) 0.025(4) -0.001(4) -0.005(4) -0.001(4)
C9 0.060(6) 0.046(6) 0.045(5) 0.001(4) 0.025(5) 0.006(5)
C16 0.051(5) 0.070(7) 0.028(5) 0.007(4) 0.003(4) 0.018(5)
C17 0.044(5) 0.080(7) 0.034(5) 0.000(5) -0.004(4) 0.026(5)
C13 0.099(8) 0.037(6) 0.048(6) -0.008(5) 0.011(6) 0.005(5)
C18 0.113(9) 0.042(6) 0.037(5) -0.006(4) 0.004(6) 0.009(6)
C20 0.091(9) 0.131(12) 0.070(9) -0.040(8) 0.038(8) -0.049(8)
C12 0.085(7) 0.064(7) 0.047(6) -0.008(5) 0.022(6) 0.024(6)

loop_
_atom_type_symbol
_atom_type_description
_atom_type_scat_dispersion_real
_atom_type_scat_dispersion_imag
_atom_type_scat_source
C C 0.0033 0.0016 'International Tables Vol C Tables 4.2.6.8 and 6.1.1.4'
H H 0.0000 0.0000 'International Tables Vol C Tables 4.2.6.8 and 6.1.1.4'
N N 0.0061 0.0033 'International Tables Vol C Tables 4.2.6.8 and 6.1.1.4'
O O 0.0106 0.0060 'International Tables Vol C Tables 4.2.6.8 and 6.1.1.4'
S S 0.1246 0.1234 'International Tables Vol C Tables 4.2.6.8 and 6.1.1.4'
Se Se -0.0929 2.2259 'International Tables Vol C Tables 4.2.6.8 and 6.1.1.4'
W W -0.8490 6.8722 'International Tables Vol C Tables 4.2.6.8 and 6.1.1.4'

loop_
_geom_angle_atom_site_label_1
_geom_angle_atom_site_label_2
_geom_angle_atom_site_label_3
_geom_angle
_geom_angle_site_symmetry_1
_geom_angle_site_symmetry_3
_geom_angle_publ_flag
O1 W1 S2 86.25(19) . . ?
O1 W1 S3 109.95(19) . . ?
S2 W1 S3 156.55(8) . . ?
O1 W1 S4 100.67(19) . . ?
S2 W1 S4 80.59(7) . . ?
S3 W1 S4 79.81(7) . . ?
O1 W1 S1 155.10(19) . . ?
S2 W1 S1 78.97(8) . . ?
S3 W1 S1 90.62(8) . . ?
S4 W1 S1 96.58(8) . . ?
O1 W1 Se1 93.22(19) . . ?
S2 W1 Se1 114.37(6) . . ?
S3 W1 Se1 82.48(5) . . ?
S4 W1 Se1 160.39(5) . . ?
S1 W1 Se1 75.18(6) . . ?
C19 Se1 W1 111.0(3) . . ?
C15 S4 W1 109.1(3) . . ?
C11 S2 W1 110.6(3) . . ?
C10 S1 W1 107.7(3) . . ?
C14 S3 W1 110.2(3) . . ?
C1 N1 C3 108.0(6) . . ?
C1 N1 C7 109.2(7) . . ?
C3 N1 C7 111.8(7) . . ?
C1 N1 C5 111.1(7) . . ?
C3 N1 C5 109.4(6) . . ?
C7 N1 C5 107.4(6) . . ?
N1 C3 C4 115.6(8) . . ?
C9 C5 N1 116.0(7) . . ?
C8 C7 N1 115.9(8) . . ?
C2 C1 N1 117.2(8) . . ?
C14 C15 C16 126.6(7) . . ?
C14 C15 S4 120.4(6) . . ?
C16 C15 S4 112.9(6) . . ?
C18 C19 C20 112.0(9) . . ?
C18 C19 C21 109.6(8) . . ?
C20 C19 C21 108.4(9) . . ?
C18 C19 Se1 111.4(6) . . ?
C20 C19 Se1 111.0(7) . . ?
C21 C19 Se1 104.1(6) . . ?
C15 C14 C17 125.2(8) . . ?
C15 C14 S3 119.8(6) . . ?
C17 C14 S3 115.0(6) . . ?
C10 C11 C12 122.8(9) . . ?
C10 C11 S2 120.4(6) . . ?
C12 C11 S2 116.7(7) . . ?
C11 C10 C13 122.3(8) . . ?
C11 C10 S1 120.7(7) . . ?
C13 C10 S1 116.9(7) . . ?

loop_
_geom_bond_atom_site_label_1
_geom_bond_atom_site_label_2
_geom_bond_distance
_geom_bond_site_symmetry_2
_geom_bond_publ_flag
W1 O1 1.729(6) . ?
W1 S2 2.373(2) . ?
W1 S3 2.406(2) . ?
W1 S4 2.427(2) . ?
W1 S1 2.495(2) . ?
W1 Se1 2.5643(9) . ?
Se1 C19 2.011(8) . ?
S4 C15 1.766(8) . ?
S2 C11 1.727(9) . ?
S1 C10 1.714(9) . ?
S3 C14 1.760(8) . ?
N1 C1 1.499(10) . ?
N1 C3 1.502(11) . ?
N1 C7 1.513(10) . ?
N1 C5 1.514(10) . ?
C2 C1 1.491(12) . ?
C4 C3 1.515(12) . ?
C5 C9 1.497(12) . ?
C7 C8 1.503(13) . ?
C15 C14 1.333(11) . ?
C15 C16 1.507(11) . ?
C19 C18 1.496(12) . ?
C19 C20 1.507(13) . ?
C19 C21 1.538(12) . ?
C14 C17 1.491(11) . ?
C11 C10 1.343(12) . ?
C11 C12 1.514(11) . ?
C10 C13 1.511(12) . ?
